data_1567058
loop_
_publ_author_name
'Bischof, Tobias'
'Guo, Xueying'
'Krummenacher, Ivo'
'Be\&sler, Lukas'
'Lin, Zhenyang'
'Finze, Maik'
'Braunschweig, Holger'

_publ_section_title
;
 Alkene insertion reactivity of a o-carboranyl-substituted 9-borafluorene
;
_journal_name_full 'Chemical Science'
_journal_paper_doi 10.1039/D2SC02750J
_journal_year 2022
_chemical_formula_moiety 'C23 H29 B Br N'
_chemical_formula_sum 'C23 H29 B Br N'
_chemical_formula_weight 410.19
_space_group_crystal_system triclinic
_space_group_IT_number 2
_space_group_name_Hall '-P 1'
_space_group_name_H-M_alt 'P -1'
_atom_sites_solution_hydrogens geom
_atom_sites_solution_primary dual
_atom_sites_solution_secondary difmap
_audit_creation_method SHELXL-2018/3
_audit_update_record
;
2022-05-12 deposited with the CCDC.	2022-06-02 downloaded from the CCDC.
;
_cell_angle_alpha 92.9220(10)
_cell_angle_beta 107.4090(10)
_cell_angle_gamma 114.918(2)
_cell_formula_units_Z 2
_cell_length_a 9.1163(2)
_cell_length_b 9.2445(2)
_cell_length_c 14.8961(2)
_cell_measurement_reflns_used 27029
_cell_measurement_temperature 100(2)
_cell_measurement_theta_max 76.9490
_cell_measurement_theta_min 3.1490
_cell_volume 1063.39(4)
_computing_cell_refinement 'CrysAlisPro 1.171.41.109a (Rigaku OD, 2021)'
_computing_data_collection 'CrysAlisPro 1.171.41.109a (Rigaku OD, 2021)'
_computing_data_reduction 'CrysAlisPro 1.171.41.109a (Rigaku OD, 2021)'
_computing_molecular_graphics 'SHELXL-2018/3 (Sheldrick, 2018)'
_computing_publication_material 'SHELXL-2018/3 (Sheldrick, 2018)'
_computing_structure_refinement 'SHELXL-2018/3 (Sheldrick, 2018)'
_computing_structure_solution 'SHELXT 2014/5 (Sheldrick, 2014)'
_diffrn_ambient_temperature 100(2)
_diffrn_measured_fraction_theta_full 1.000
_diffrn_measured_fraction_theta_max 0.999
_diffrn_measurement_device_type 'XtaLAB Synergy, Dualflex, HyPix'
_diffrn_measurement_method '\w scans'
_diffrn_radiation_type CuK\a
_diffrn_radiation_wavelength 1.54184
_diffrn_reflns_av_R_equivalents 0.0535
_diffrn_reflns_av_unetI/netI 0.0230
_diffrn_reflns_Laue_measured_fraction_full 1.000
_diffrn_reflns_Laue_measured_fraction_max 0.999
_diffrn_reflns_limit_h_max 11
_diffrn_reflns_limit_h_min -11
_diffrn_reflns_limit_k_max 11
_diffrn_reflns_limit_k_min -11
_diffrn_reflns_limit_l_max 18
_diffrn_reflns_limit_l_min -18
_diffrn_reflns_number 42290
_diffrn_reflns_point_group_measured_fraction_full 1.000
_diffrn_reflns_point_group_measured_fraction_max 0.999
_diffrn_reflns_theta_full 67.500
_diffrn_reflns_theta_max 72.129
_diffrn_reflns_theta_min 3.176
_diffrn_source 'micro-focus sealed X-ray tube'
_exptl_absorpt_coefficient_mu 2.652
_exptl_absorpt_correction_T_max 1.000
_exptl_absorpt_correction_T_min 0.709
_exptl_absorpt_correction_type gaussian
_exptl_absorpt_process_details sadabs
_exptl_crystal_colour colourless
_exptl_crystal_density_diffrn 1.281
_exptl_crystal_description block
_exptl_crystal_F_000 428
_exptl_crystal_size_max 0.170
_exptl_crystal_size_mid 0.110
_exptl_crystal_size_min 0.050
_refine_diff_density_max 0.472
_refine_diff_density_min -0.359
_refine_diff_density_rms 0.055
_refine_ls_extinction_method none
_refine_ls_goodness_of_fit_ref 1.059
_refine_ls_hydrogen_treatment constr
_refine_ls_matrix_type full
_refine_ls_number_parameters 239
_refine_ls_number_reflns 4187
_refine_ls_number_restraints 0
_refine_ls_restrained_S_all 1.059
_refine_ls_R_factor_all 0.0278
_refine_ls_R_factor_gt 0.0267
_refine_ls_shift/su_max 0.001
_refine_ls_shift/su_mean 0.000
_refine_ls_structure_factor_coef Fsqd
_refine_ls_weighting_details 'w=1/[\s^2^(Fo^2^)+(0.0437P)^2^+0.4241P] where P=(Fo^2^+2Fc^2^)/3'
_refine_ls_weighting_scheme calc
_refine_ls_wR_factor_gt 0.0723
_refine_ls_wR_factor_ref 0.0731
_reflns_Friedel_coverage 0.000
_reflns_number_gt 3990
_reflns_number_total 4187
_reflns_threshold_expression 'I > 2\s(I)'
_cod_data_source_file d2sc02750j2.cif
_cod_data_source_block 8tBuCN
_cod_database_code 1567058
_shelx_shelxl_version_number 2018/3
_shelx_space_group_comment
;
The symmetry employed for this shelxl refinement is uniquely defined
by the following loop, which should always be used as a source of
symmetry information in preference to the above space-group names.
They are only intended as comments.
;
_shelx_estimated_absorpt_t_min 0.661
_shelx_estimated_absorpt_t_max 0.879

loop_
_space_group_symop_operation_xyz
'x, y, z'
'-x, -y, -z'

loop_
_atom_site_label
_atom_site_type_symbol
_atom_site_fract_x
_atom_site_fract_y
_atom_site_fract_z
_atom_site_U_iso_or_equiv
_atom_site_adp_type
_atom_site_occupancy
_atom_site_site_symmetry_order
_atom_site_calc_flag
_atom_site_refinement_flags_posn
_atom_site_refinement_flags_adp
_atom_site_refinement_flags_occupancy
_atom_site_disorder_assembly
_atom_site_disorder_group
B1_1 B 0.6276(2) 0.75383(19) 0.78988(12) 0.0185(3) Uani 1 1 d . . . . .
C1_1 C 0.51330(19) 0.75834(17) 0.85269(10) 0.0186(3) Uani 1 1 d . . . . .
Br1_1 Br 0.79749(2) 0.66212(2) 0.85071(2) 0.02640(8) Uani 1 1 d . . . . .
C2_1 C 0.5082(2) 0.68445(18) 0.93217(11) 0.0224(3) Uani 1 1 d . . . . .
H2_1 H 0.575979 0.628819 0.950751 0.027 Uiso 1 1 calc R U . . .
C3_1 C 0.4071(2) 0.68992(19) 0.98482(11) 0.0265(3) Uani 1 1 d . . . . .
H3_1 H 0.405482 0.637640 1.038046 0.032 Uiso 1 1 calc R U . . .
C4_1 C 0.3087(2) 0.7719(2) 0.95937(11) 0.0264(3) Uani 1 1 d . . . . .
H4_1 H 0.240596 0.777389 0.995586 0.032 Uiso 1 1 calc R U . . .
C5_1 C 0.3102(2) 0.84587(19) 0.88075(11) 0.0229(3) Uani 1 1 d . . . . .
H5_1 H 0.242431 0.901759 0.863192 0.027 Uiso 1 1 calc R U . . .
C6_1 C 0.41034(19) 0.83917(17) 0.82688(10) 0.0188(3) Uani 1 1 d . . . . .
C7_1 C 0.40953(18) 0.92495(18) 0.74474(11) 0.0178(3) Uani 1 1 d . . . . .
C8_1 C 0.43792(19) 1.08693(18) 0.76063(11) 0.0209(3) Uani 1 1 d . . . . .
H8_1 H 0.456707 1.138113 0.822784 0.025 Uiso 1 1 calc R U . . .
C9_1 C 0.4392(2) 1.17394(18) 0.68754(12) 0.0230(3) Uani 1 1 d . . . . .
H9_1 H 0.459705 1.283944 0.699705 0.028 Uiso 1 1 calc R U . . .
C10_1 C 0.4102(2) 1.09915(19) 0.59661(11) 0.0222(3) Uani 1 1 d . . . . .
H10_1 H 0.410001 1.157683 0.546006 0.027 Uiso 1 1 calc R U . . .
C11_1 C 0.38138(19) 0.93866(18) 0.57937(11) 0.0193(3) Uani 1 1 d . . . . .
H11_1 H 0.361570 0.888647 0.516707 0.023 Uiso 1 1 calc R U . . .
C12_1 C 0.38090(18) 0.84900(17) 0.65228(10) 0.0164(3) Uani 1 1 d . . . . .
C13_1 C 0.34974(18) 0.67254(17) 0.63428(10) 0.0168(3) Uani 1 1 d . . . . .
H13_1 H 0.271149 0.611851 0.668637 0.020 Uiso 1 1 calc R U . . .
C14_1 C 0.51963(19) 0.66170(18) 0.67924(11) 0.0194(3) Uani 1 1 d . . . . .
H14A_1 H 0.593988 0.708083 0.640947 0.023 Uiso 1 1 calc R U . . .
H14B_1 H 0.492277 0.545329 0.674448 0.023 Uiso 1 1 calc R U . . .
C1_2 C 0.25744(19) 0.58852(17) 0.52756(10) 0.0185(3) Uani 1 1 d . . . . .
H1A_2 H 0.153804 0.605567 0.501561 0.022 Uiso 1 1 calc R U . . .
H1AB_2 H 0.335638 0.641758 0.492348 0.022 Uiso 1 1 calc R U . . .
C2_2 C 0.2016(2) 0.40579(18) 0.50788(11) 0.0215(3) Uani 1 1 d . . . . .
H2A_2 H 0.305380 0.387972 0.528759 0.026 Uiso 1 1 calc R U . . .
H2AB_2 H 0.129294 0.352418 0.546069 0.026 Uiso 1 1 calc R U . . .
C3_2 C 0.0995(2) 0.32761(19) 0.40159(11) 0.0228(3) Uani 1 1 d . . . . .
H3A_2 H -0.004403 0.345377 0.381059 0.027 Uiso 1 1 calc R U . . .
H3AB_2 H 0.171663 0.382171 0.363599 0.027 Uiso 1 1 calc R U . . .
C4_2 C 0.0432(2) 0.1455(2) 0.37977(13) 0.0295(4) Uani 1 1 d . . . . .
H4A_2 H -0.017907 0.102829 0.310490 0.044 Uiso 1 1 calc R U . . .
H4B_2 H -0.033964 0.089750 0.414177 0.044 Uiso 1 1 calc R U . . .
H4C_2 H 0.145273 0.126806 0.400610 0.044 Uiso 1 1 calc R U . . .
N1_3 N 0.75730(16) 0.93636(15) 0.79358(9) 0.0189(3) Uani 1 1 d . . . . .
C2_3 C 0.96937(19) 1.23539(18) 0.79552(11) 0.0203(3) Uani 1 1 d . . . . .
C3_3 C 0.9581(2) 1.3485(2) 0.86935(13) 0.0285(4) Uani 1 1 d . . . . .
H3A_3 H 1.030807 1.462193 0.868931 0.043 Uiso 1 1 calc R U . . .
H3B_3 H 0.998544 1.326759 0.933504 0.043 Uiso 1 1 calc R U . . .
H3C_3 H 0.837915 1.328702 0.852790 0.043 Uiso 1 1 calc R U . . .
C4_3 C 1.1522(2) 1.2510(2) 0.82404(14) 0.0310(4) Uani 1 1 d . . . . .
H4A_3 H 1.156266 1.178730 0.775379 0.046 Uiso 1 1 calc R U . . .
H4B_3 H 1.182784 1.220362 0.886443 0.046 Uiso 1 1 calc R U . . .
H4C_3 H 1.234638 1.363926 0.828534 0.046 Uiso 1 1 calc R U . . .
C5_3 C 0.9110(2) 1.2689(2) 0.69458(13) 0.0340(4) Uani 1 1 d . . . . .
H5A_3 H 0.915245 1.192875 0.648291 0.051 Uiso 1 1 calc R U . . .
H5B_3 H 0.988130 1.380988 0.693735 0.051 Uiso 1 1 calc R U . . .
H5C_3 H 0.792439 1.254371 0.677166 0.051 Uiso 1 1 calc R U . . .
C1_3 C 0.84983(19) 1.06635(18) 0.79413(10) 0.0189(3) Uani 1 1 d . . . . .

loop_
_atom_site_aniso_label
_atom_site_aniso_U_11
_atom_site_aniso_U_22
_atom_site_aniso_U_33
_atom_site_aniso_U_23
_atom_site_aniso_U_13
_atom_site_aniso_U_12
B1_1 0.0171(8) 0.0140(7) 0.0237(8) 0.0062(6) 0.0032(6) 0.0090(6)
C1_1 0.0168(7) 0.0140(6) 0.0191(7) 0.0012(5) 0.0021(5) 0.0049(5)
Br1_1 0.02470(11) 0.02619(11) 0.03109(11) 0.00868(7) 0.00431(8) 0.01758(8)
C2_1 0.0241(8) 0.0155(7) 0.0207(7) 0.0026(6) 0.0026(6) 0.0066(6)
C3_1 0.0316(9) 0.0199(7) 0.0192(7) 0.0032(6) 0.0075(6) 0.0051(6)
C4_1 0.0265(8) 0.0250(8) 0.0227(8) 0.0007(6) 0.0113(6) 0.0060(7)
C5_1 0.0217(7) 0.0222(7) 0.0236(7) 0.0015(6) 0.0079(6) 0.0094(6)
C6_1 0.0177(7) 0.0157(7) 0.0187(7) 0.0013(5) 0.0041(6) 0.0056(6)
C7_1 0.0141(7) 0.0180(7) 0.0219(7) 0.0043(5) 0.0046(5) 0.0091(5)
C8_1 0.0203(7) 0.0183(7) 0.0242(7) 0.0012(6) 0.0059(6) 0.0106(6)
C9_1 0.0231(8) 0.0159(7) 0.0320(8) 0.0054(6) 0.0081(6) 0.0116(6)
C10_1 0.0219(7) 0.0211(7) 0.0271(8) 0.0112(6) 0.0087(6) 0.0122(6)
C11_1 0.0170(7) 0.0190(7) 0.0219(7) 0.0034(6) 0.0058(6) 0.0089(6)
C12_1 0.0134(6) 0.0158(7) 0.0206(7) 0.0039(5) 0.0050(5) 0.0077(5)
C13_1 0.0171(7) 0.0143(6) 0.0189(7) 0.0032(5) 0.0061(5) 0.0074(5)
C14_1 0.0192(7) 0.0164(7) 0.0237(7) 0.0035(5) 0.0062(6) 0.0102(6)
C1_2 0.0186(7) 0.0176(7) 0.0194(7) 0.0035(5) 0.0055(6) 0.0093(6)
C2_2 0.0224(7) 0.0175(7) 0.0226(7) 0.0017(6) 0.0061(6) 0.0088(6)
C3_2 0.0193(7) 0.0221(7) 0.0249(8) -0.0010(6) 0.0052(6) 0.0101(6)
C4_2 0.0239(8) 0.0227(8) 0.0354(9) -0.0058(7) 0.0054(7) 0.0095(7)
N1_3 0.0172(6) 0.0177(6) 0.0212(6) 0.0032(5) 0.0045(5) 0.0092(5)
C2_3 0.0176(7) 0.0156(7) 0.0243(7) 0.0034(6) 0.0060(6) 0.0056(6)
C3_3 0.0278(8) 0.0193(7) 0.0369(9) 0.0007(6) 0.0128(7) 0.0089(7)
C4_3 0.0171(8) 0.0224(8) 0.0462(10) -0.0030(7) 0.0066(7) 0.0068(6)
C5_3 0.0323(9) 0.0321(9) 0.0300(9) 0.0136(7) 0.0101(7) 0.0077(8)
C1_3 0.0171(7) 0.0203(8) 0.0197(7) 0.0029(5) 0.0041(6) 0.0108(6)

loop_
_atom_type_symbol
_atom_type_description
_atom_type_scat_dispersion_real
_atom_type_scat_dispersion_imag
_atom_type_scat_source
C C 0.0181 0.0091 'International Tables Vol C Tables 4.2.6.8 and 6.1.1.4'
H H 0.0000 0.0000 'International Tables Vol C Tables 4.2.6.8 and 6.1.1.4'
B B 0.0090 0.0039 'International Tables Vol C Tables 4.2.6.8 and 6.1.1.4'
N N 0.0311 0.0180 'International Tables Vol C Tables 4.2.6.8 and 6.1.1.4'
Br Br -0.6763 1.2805 'International Tables Vol C Tables 4.2.6.8 and 6.1.1.4'

loop_
_geom_angle_atom_site_label_1
_geom_angle_atom_site_label_2
_geom_angle_atom_site_label_3
_geom_angle
_geom_angle_site_symmetry_1
_geom_angle_site_symmetry_3
_geom_angle_publ_flag
N1_3 B1_1 C1_1 107.92(12) . . ?
N1_3 B1_1 C14_1 108.83(12) . . ?
C1_1 B1_1 C14_1 115.25(12) . . ?
N1_3 B1_1 Br1_1 101.41(9) . . ?
C1_1 B1_1 Br1_1 113.27(10) . . ?
C14_1 B1_1 Br1_1 109.16(10) . . ?
C2_1 C1_1 C6_1 117.41(14) . . ?
C2_1 C1_1 B1_1 123.50(14) . . ?
C6_1 C1_1 B1_1 119.09(13) . . ?
C3_1 C2_1 C1_1 122.07(15) . . ?
C3_1 C2_1 H2_1 119.0 . . ?
C1_1 C2_1 H2_1 119.0 . . ?
C4_1 C3_1 C2_1 119.80(15) . . ?
C4_1 C3_1 H3_1 120.1 . . ?
C2_1 C3_1 H3_1 120.1 . . ?
C3_1 C4_1 C5_1 119.60(15) . . ?
C3_1 C4_1 H4_1 120.2 . . ?
C5_1 C4_1 H4_1 120.2 . . ?
C4_1 C5_1 C6_1 120.80(15) . . ?
C4_1 C5_1 H5_1 119.6 . . ?
C6_1 C5_1 H5_1 119.6 . . ?
C5_1 C6_1 C1_1 120.31(14) . . ?
C5_1 C6_1 C7_1 118.03(14) . . ?
C1_1 C6_1 C7_1 121.62(13) . . ?
C8_1 C7_1 C12_1 119.20(14) . . ?
C8_1 C7_1 C6_1 118.35(13) . . ?
C12_1 C7_1 C6_1 122.44(13) . . ?
C9_1 C8_1 C7_1 121.36(14) . . ?
C9_1 C8_1 H8_1 119.3 . . ?
C7_1 C8_1 H8_1 119.3 . . ?
C10_1 C9_1 C8_1 119.45(14) . . ?
C10_1 C9_1 H9_1 120.3 . . ?
C8_1 C9_1 H9_1 120.3 . . ?
C9_1 C10_1 C11_1 120.04(14) . . ?
C9_1 C10_1 H10_1 120.0 . . ?
C11_1 C10_1 H10_1 120.0 . . ?
C10_1 C11_1 C12_1 121.45(14) . . ?
C10_1 C11_1 H11_1 119.3 . . ?
C12_1 C11_1 H11_1 119.3 . . ?
C11_1 C12_1 C7_1 118.49(13) . . ?
C11_1 C12_1 C13_1 121.94(13) . . ?
C7_1 C12_1 C13_1 119.57(13) . . ?
C12_1 C13_1 C1_2 112.96(12) . . ?
C12_1 C13_1 C14_1 110.70(12) . . ?
C1_2 C13_1 C14_1 112.22(12) . . ?
C12_1 C13_1 H13_1 106.9 . . ?
C1_2 C13_1 H13_1 106.9 . . ?
C14_1 C13_1 H13_1 106.9 . . ?
C13_1 C14_1 B1_1 114.98(12) . . ?
C13_1 C14_1 H14A_1 108.5 . . ?
B1_1 C14_1 H14A_1 108.5 . . ?
C13_1 C14_1 H14B_1 108.5 . . ?
B1_1 C14_1 H14B_1 108.5 . . ?
H14A_1 C14_1 H14B_1 107.5 . . ?
C2_2 C1_2 C13_1 114.58(12) . . ?
C2_2 C1_2 H1A_2 108.6 . . ?
C13_1 C1_2 H1A_2 108.6 . . ?
C2_2 C1_2 H1AB_2 108.6 . . ?
C13_1 C1_2 H1AB_2 108.6 . . ?
H1A_2 C1_2 H1AB_2 107.6 . . ?
C3_2 C2_2 C1_2 111.95(13) . . ?
C3_2 C2_2 H2A_2 109.2 . . ?
C1_2 C2_2 H2A_2 109.2 . . ?
C3_2 C2_2 H2AB_2 109.2 . . ?
C1_2 C2_2 H2AB_2 109.2 . . ?
H2A_2 C2_2 H2AB_2 107.9 . . ?
C4_2 C3_2 C2_2 113.07(14) . . ?
C4_2 C3_2 H3A_2 109.0 . . ?
C2_2 C3_2 H3A_2 109.0 . . ?
C4_2 C3_2 H3AB_2 109.0 . . ?
C2_2 C3_2 H3AB_2 109.0 . . ?
H3A_2 C3_2 H3AB_2 107.8 . . ?
C3_2 C4_2 H4A_2 109.5 . . ?
C3_2 C4_2 H4B_2 109.5 . . ?
H4A_2 C4_2 H4B_2 109.5 . . ?
C3_2 C4_2 H4C_2 109.5 . . ?
H4A_2 C4_2 H4C_2 109.5 . . ?
H4B_2 C4_2 H4C_2 109.5 . . ?
C1_3 N1_3 B1_1 178.46(14) . . ?
C1_3 C2_3 C5_3 107.89(13) . . ?
C1_3 C2_3 C4_3 108.15(13) . . ?
C5_3 C2_3 C4_3 111.07(14) . . ?
C1_3 C2_3 C3_3 107.62(13) . . ?
C5_3 C2_3 C3_3 110.84(14) . . ?
C4_3 C2_3 C3_3 111.11(13) . . ?
C2_3 C3_3 H3A_3 109.5 . . ?
C2_3 C3_3 H3B_3 109.5 . . ?
H3A_3 C3_3 H3B_3 109.5 . . ?
C2_3 C3_3 H3C_3 109.5 . . ?
H3A_3 C3_3 H3C_3 109.5 . . ?
H3B_3 C3_3 H3C_3 109.5 . . ?
C2_3 C4_3 H4A_3 109.5 . . ?
C2_3 C4_3 H4B_3 109.5 . . ?
H4A_3 C4_3 H4B_3 109.5 . . ?
C2_3 C4_3 H4C_3 109.5 . . ?
H4A_3 C4_3 H4C_3 109.5 . . ?
H4B_3 C4_3 H4C_3 109.5 . . ?
C2_3 C5_3 H5A_3 109.5 . . ?
C2_3 C5_3 H5B_3 109.5 . . ?
H5A_3 C5_3 H5B_3 109.5 . . ?
C2_3 C5_3 H5C_3 109.5 . . ?
H5A_3 C5_3 H5C_3 109.5 . . ?
H5B_3 C5_3 H5C_3 109.5 . . ?
N1_3 C1_3 C2_3 179.50(16) . . ?

loop_
_geom_bond_atom_site_label_1
_geom_bond_atom_site_label_2
_geom_bond_distance
_geom_bond_site_symmetry_2
_geom_bond_publ_flag
B1_1 N1_3 1.587(2) . ?
B1_1 C1_1 1.606(2) . ?
B1_1 C14_1 1.609(2) . ?
B1_1 Br1_1 2.0696(16) . ?
C1_1 C2_1 1.400(2) . ?
C1_1 C6_1 1.411(2) . ?
C2_1 C3_1 1.391(2) . ?
C2_1 H2_1 0.9500 . ?
C3_1 C4_1 1.386(3) . ?
C3_1 H3_1 0.9500 . ?
C4_1 C5_1 1.387(2) . ?
C4_1 H4_1 0.9500 . ?
C5_1 C6_1 1.401(2) . ?
C5_1 H5_1 0.9500 . ?
C6_1 C7_1 1.491(2) . ?
C7_1 C8_1 1.402(2) . ?
C7_1 C12_1 1.411(2) . ?
C8_1 C9_1 1.386(2) . ?
C8_1 H8_1 0.9500 . ?
C9_1 C10_1 1.385(2) . ?
C9_1 H9_1 0.9500 . ?
C10_1 C11_1 1.389(2) . ?
C10_1 H10_1 0.9500 . ?
C11_1 C12_1 1.399(2) . ?
C11_1 H11_1 0.9500 . ?
C12_1 C13_1 1.5275(19) . ?
C13_1 C1_2 1.5366(19) . ?
C13_1 C14_1 1.541(2) . ?
C13_1 H13_1 1.0000 . ?
C14_1 H14A_1 0.9900 . ?
C14_1 H14B_1 0.9900 . ?
C1_2 C2_2 1.528(2) . ?
C1_2 H1A_2 0.9900 . ?
C1_2 H1AB_2 0.9900 . ?
C2_2 C3_2 1.526(2) . ?
C2_2 H2A_2 0.9900 . ?
C2_2 H2AB_2 0.9900 . ?
C3_2 C4_2 1.523(2) . ?
C3_2 H3A_2 0.9900 . ?
C3_2 H3AB_2 0.9900 . ?
C4_2 H4A_2 0.9800 . ?
C4_2 H4B_2 0.9800 . ?
C4_2 H4C_2 0.9800 . ?
N1_3 C1_3 1.139(2) . ?
C2_3 C1_3 1.476(2) . ?
C2_3 C5_3 1.532(2) . ?
C2_3 C4_3 1.532(2) . ?
C2_3 C3_3 1.534(2) . ?
C3_3 H3A_3 0.9800 . ?
C3_3 H3B_3 0.9800 . ?
C3_3 H3C_3 0.9800 . ?
C4_3 H4A_3 0.9800 . ?
C4_3 H4B_3 0.9800 . ?
C4_3 H4C_3 0.9800 . ?
C5_3 H5A_3 0.9800 . ?
C5_3 H5B_3 0.9800 . ?
C5_3 H5C_3 0.9800 . ?

loop_
_geom_torsion_atom_site_label_1
_geom_torsion_atom_site_label_2
_geom_torsion_atom_site_label_3
_geom_torsion_atom_site_label_4
_geom_torsion
_geom_torsion_site_symmetry_1
_geom_torsion_site_symmetry_2
_geom_torsion_site_symmetry_3
_geom_torsion_site_symmetry_4
_geom_torsion_publ_flag
N1_3 B1_1 C1_1 C2_1 -121.07(15) . . . . ?
C14_1 B1_1 C1_1 C2_1 117.09(16) . . . . ?
Br1_1 B1_1 C1_1 C2_1 -9.63(18) . . . . ?
N1_3 B1_1 C1_1 C6_1 59.59(17) . . . . ?
C14_1 B1_1 C1_1 C6_1 -62.26(18) . . . . ?
Br1_1 B1_1 C1_1 C6_1 171.03(11) . . . . ?
C6_1 C1_1 C2_1 C3_1 -0.3(2) . . . . ?
B1_1 C1_1 C2_1 C3_1 -179.67(14) . . . . ?
C1_1 C2_1 C3_1 C4_1 -0.6(2) . . . . ?
C2_1 C3_1 C4_1 C5_1 0.9(2) . . . . ?
C3_1 C4_1 C5_1 C6_1 -0.2(2) . . . . ?
C4_1 C5_1 C6_1 C1_1 -0.8(2) . . . . ?
C4_1 C5_1 C6_1 C7_1 -178.45(14) . . . . ?
C2_1 C1_1 C6_1 C5_1 1.0(2) . . . . ?
B1_1 C1_1 C6_1 C5_1 -179.61(13) . . . . ?
C2_1 C1_1 C6_1 C7_1 178.60(13) . . . . ?
B1_1 C1_1 C6_1 C7_1 -2.0(2) . . . . ?
C5_1 C6_1 C7_1 C8_1 49.32(19) . . . . ?
C1_1 C6_1 C7_1 C8_1 -128.33(15) . . . . ?
C5_1 C6_1 C7_1 C12_1 -130.49(15) . . . . ?
C1_1 C6_1 C7_1 C12_1 51.9(2) . . . . ?
C12_1 C7_1 C8_1 C9_1 -0.3(2) . . . . ?
C6_1 C7_1 C8_1 C9_1 179.89(14) . . . . ?
C7_1 C8_1 C9_1 C10_1 0.6(2) . . . . ?
C8_1 C9_1 C10_1 C11_1 -0.4(2) . . . . ?
C9_1 C10_1 C11_1 C12_1 0.0(2) . . . . ?
C10_1 C11_1 C12_1 C7_1 0.4(2) . . . . ?
C10_1 C11_1 C12_1 C13_1 -179.88(14) . . . . ?
C8_1 C7_1 C12_1 C11_1 -0.2(2) . . . . ?
C6_1 C7_1 C12_1 C11_1 179.61(13) . . . . ?
C8_1 C7_1 C12_1 C13_1 -179.96(13) . . . . ?
C6_1 C7_1 C12_1 C13_1 -0.1(2) . . . . ?
C11_1 C12_1 C13_1 C1_2 -20.77(19) . . . . ?
C7_1 C12_1 C13_1 C1_2 158.98(13) . . . . ?
C11_1 C12_1 C13_1 C14_1 106.03(15) . . . . ?
C7_1 C12_1 C13_1 C14_1 -74.22(16) . . . . ?
C12_1 C13_1 C14_1 B1_1 50.30(16) . . . . ?
C1_2 C13_1 C14_1 B1_1 177.51(12) . . . . ?
N1_3 B1_1 C14_1 C13_1 -89.86(15) . . . . ?
C1_1 B1_1 C14_1 C13_1 31.50(18) . . . . ?
Br1_1 B1_1 C14_1 C13_1 160.28(10) . . . . ?
C12_1 C13_1 C1_2 C2_2 -171.97(12) . . . . ?
C14_1 C13_1 C1_2 C2_2 62.04(16) . . . . ?
C13_1 C1_2 C2_2 C3_2 175.88(12) . . . . ?
C1_2 C2_2 C3_2 C4_2 179.58(13) . . . . ?
